data_4001440
loop_
_publ_author_name
'Chondroudi, Maria'
'Balasubramanian, Mahalingam'
'Welp, Ulrich'
'Kwok, Wai-K.'
'Kanatzidis, Mercouri G.'

_publ_section_title
;
 Mixed Valency in Yb7Co4InGe12:&#x00A0; A Novel Intermetallic Compound
 Stabilized in Liquid Indium
;
_journal_issue 19
_journal_name_full 'Chemistry of Materials'
_journal_page_first 4769
_journal_paper_doi 10.1021/cm071687q
_journal_volume 19
_journal_year 2007
_chemical_formula_sum 'Co4 Ge12 Ho7 In'
_chemical_formula_weight 2376.13
_chemical_name_systematic
; 
 ? 
;
_space_group_IT_number 83
_symmetry_space_group_name_Hall '-P 4'
_symmetry_space_group_name_H-M 'P 4/m'
_atom_sites_solution_hydrogens geom
_atom_sites_solution_primary direct
_atom_sites_solution_secondary difmap
_audit_creation_method SHELXL-97
_cell_angle_alpha 90.00
_cell_angle_beta 90.00
_cell_angle_gamma 90.00
_cell_formula_units_Z 1
_cell_length_a 10.357(3)
_cell_length_b 10.357(3)
_cell_length_c 4.1538(15)
_cell_measurement_temperature 293(2)
_cell_volume 445.6(2)
_computing_structure_refinement 'SHELXL-97 (Sheldrick, 1997)'
_computing_structure_solution 'SHELXS-97 (Sheldrick, 1990)'
_diffrn_ambient_temperature 293(2)
_diffrn_measured_fraction_theta_full 0.960
_diffrn_measured_fraction_theta_max 0.960
_diffrn_radiation_monochromator graphite
_diffrn_radiation_source 'fine-focus sealed tube'
_diffrn_radiation_type MoK\a
_diffrn_radiation_wavelength 0.71073
_diffrn_reflns_av_R_equivalents 0.0364
_diffrn_reflns_av_sigmaI/netI 0.0227
_diffrn_reflns_limit_h_max 13
_diffrn_reflns_limit_h_min -13
_diffrn_reflns_limit_k_max 13
_diffrn_reflns_limit_k_min -13
_diffrn_reflns_limit_l_max 5
_diffrn_reflns_limit_l_min -5
_diffrn_reflns_number 4844
_diffrn_reflns_theta_full 28.18
_diffrn_reflns_theta_max 28.18
_diffrn_reflns_theta_min 1.97
_exptl_absorpt_coefficient_mu 55.370
_exptl_crystal_density_diffrn 8.855
_exptl_crystal_density_method 'not measured'
_exptl_crystal_F_000 1010
_refine_diff_density_max 6.830
_refine_diff_density_min -3.493
_refine_diff_density_rms 0.801
_refine_ls_extinction_coef 0.0042(5)
_refine_ls_extinction_expression Fc^*^=kFc[1+0.001xFc^2^\l^3^/sin(2\q)]^-1/4^
_refine_ls_extinction_method SHELXL
_refine_ls_goodness_of_fit_ref 1.299
_refine_ls_hydrogen_treatment mixed
_refine_ls_matrix_type full
_refine_ls_number_parameters 40
_refine_ls_number_reflns 606
_refine_ls_number_restraints 0
_refine_ls_restrained_S_all 1.299
_refine_ls_R_factor_all 0.0496
_refine_ls_R_factor_gt 0.0464
_refine_ls_shift/su_max 0.000
_refine_ls_shift/su_mean 0.000
_refine_ls_structure_factor_coef Fsqd
_refine_ls_weighting_details 'calc w=1/[\s^2^(Fo^2^)+(0.0370P)^2^+47.2621P] where P=(Fo^2^+2Fc^2^)/3'
_refine_ls_weighting_scheme calc
_refine_ls_wR_factor_gt 0.1141
_refine_ls_wR_factor_ref 0.1152
_reflns_number_gt 562
_reflns_number_total 606
_reflns_threshold_expression >2sigma(I)
_cod_data_source_file cm071687qsi20070624_040415.cif
_cod_data_source_block 3482a2
_cod_database_code 4001440

loop_
_symmetry_equiv_pos_as_xyz
'x, y, z'
'-x, -y, z'
'-y, x, z'
'y, -x, z'
'-x, -y, -z'
'x, y, -z'
'y, -x, -z'
'-y, x, -z'

loop_
_atom_site_label
_atom_site_type_symbol
_atom_site_fract_x
_atom_site_fract_y
_atom_site_fract_z
_atom_site_U_iso_or_equiv
_atom_site_adp_type
_atom_site_occupancy
_atom_site_symmetry_multiplicity
_atom_site_calc_flag
_atom_site_refinement_flags
Ho1 Ho 0.32446(10) 0.32600(10) 0.5000 0.0080(4) Uani 1 2 d S
Ho2 Ho 0.0000 0.0000 0.0000 0.0084(5) Uani 1 8 d S
Ho3 Ho 0.0000 0.5000 0.5000 0.0096(4) Uani 1 4 d S
Ge1 Ge 0.2139(2) 0.5102(2) 0.0000 0.0095(6) Uani 1 2 d S
Ge2 Ge 0.1133(3) 0.2853(3) 0.0000 0.0182(7) Uani 1 2 d S
Ge3 Ge -0.0664(3) 0.1957(3) 0.5000 0.0171(7) Uani 1 2 d S
Co Co 0.2811(3) 0.1182(3) 0.0000 0.0085(7) Uani 1 2 d S
In In 0.5000 0.5000 0.0000 0.0092(7) Uani 1 8 d S

loop_
_atom_site_aniso_label
_atom_site_aniso_U_11
_atom_site_aniso_U_22
_atom_site_aniso_U_33
_atom_site_aniso_U_23
_atom_site_aniso_U_13
_atom_site_aniso_U_12
Ho1 0.0083(6) 0.0082(6) 0.0074(6) 0.000 0.000 0.0015(4)
Ho2 0.0083(6) 0.0083(6) 0.0088(10) 0.000 0.000 0.000
Ho3 0.0089(7) 0.0114(8) 0.0086(8) 0.000 0.000 -0.0014(5)
Ge1 0.0099(12) 0.0090(12) 0.0095(12) 0.000 0.000 -0.0009(9)
Ge2 0.0141(13) 0.0137(13) 0.0269(16) 0.000 0.000 0.0026(10)
Ge3 0.0253(15) 0.0168(13) 0.0091(13) 0.000 0.000 0.0113(11)
Co 0.0080(15) 0.0089(15) 0.0084(16) 0.000 0.000 -0.0030(12)
In 0.0080(9) 0.0080(9) 0.0116(16) 0.000 0.000 0.000

loop_
_atom_type_symbol
_atom_type_description
_atom_type_scat_dispersion_real
_atom_type_scat_dispersion_imag
_atom_type_scat_source
Co Co 0.3494 0.9721 'International Tables Vol C Tables 4.2.6.8 and 6.1.1.4'
Ge Ge 0.1547 1.8001 'International Tables Vol C Tables 4.2.6.8 and 6.1.1.4'
In In -0.7276 1.3100 'International Tables Vol C Tables 4.2.6.8 and 6.1.1.4'
Ho Ho -0.2175 4.6783 'International Tables Vol C Tables 4.2.6.8 and 6.1.1.4'

loop_
_geom_angle_atom_site_label_1
_geom_angle_atom_site_label_2
_geom_angle_atom_site_label_3
_geom_angle
_geom_angle_site_symmetry_1
_geom_angle_site_symmetry_3
Ge1 Ho1 Ge1 90.21(8) 3_656 3_655
Ge1 Ho1 Ge3 84.54(7) 3_656 7_556
Ge1 Ho1 Ge3 84.54(7) 3_655 7_556
Ge1 Ho1 Co 106.93(8) 3_656 .
Ge1 Ho1 Co 47.03(7) 3_655 .
Ge3 Ho1 Co 45.29(5) 7_556 .
Ge1 Ho1 Co 47.03(7) 3_656 1_556
Ge1 Ho1 Co 106.93(8) 3_655 1_556
Ge3 Ho1 Co 45.29(5) 7_556 1_556
Co Ho1 Co 86.73(9) . 1_556
Ge1 Ho1 Ge1 89.12(6) 3_656 1_556
Ge1 Ho1 Ge1 162.07(9) 3_655 1_556
Ge3 Ho1 Ge1 113.22(7) 7_556 1_556
Co Ho1 Ge1 149.18(8) . 1_556
Co Ho1 Ge1 85.50(6) 1_556 1_556
Ge1 Ho1 Ge1 162.07(9) 3_656 .
Ge1 Ho1 Ge1 89.12(7) 3_655 .
Ge3 Ho1 Ge1 113.22(7) 7_556 .
Co Ho1 Ge1 85.50(6) . .
Co Ho1 Ge1 149.18(8) 1_556 .
Ge1 Ho1 Ge1 86.06(7) 1_556 .
Ge1 Ho1 Ge2 147.97(8) 3_656 .
Ge1 Ho1 Ge2 83.20(6) 3_655 .
Ge3 Ho1 Ge2 63.69(7) 7_556 .
Co Ho1 Ge2 47.67(8) . .
Co Ho1 Ge2 105.26(8) 1_556 .
Ge1 Ho1 Ge2 106.38(7) 1_556 .
Ge1 Ho1 Ge2 49.55(7) . .
Ge1 Ho1 Ge2 83.20(6) 3_656 1_556
Ge1 Ho1 Ge2 147.98(8) 3_655 1_556
Ge3 Ho1 Ge2 63.70(7) 7_556 1_556
Co Ho1 Ge2 105.26(8) . 1_556
Co Ho1 Ge2 47.67(8) 1_556 1_556
Ge1 Ho1 Ge2 49.55(7) 1_556 1_556
Ge1 Ho1 Ge2 106.38(7) . 1_556
Ge2 Ho1 Ge2 86.00(8) . 1_556
Ge1 Ho1 In 56.49(5) 3_656 1_556
Ge1 Ho1 In 109.91(6) 3_655 1_556
Ge3 Ho1 In 137.29(3) 7_556 1_556
Co Ho1 In 154.62(7) . 1_556
Co Ho1 In 92.20(5) 1_556 1_556
Ge1 Ho1 In 55.59(5) 1_556 1_556
Ge1 Ho1 In 107.15(5) . 1_556
Ge2 Ho1 In 154.35(6) . 1_556
Ge2 Ho1 In 92.41(5) 1_556 1_556
Ge1 Ho1 In 109.91(6) 3_656 .
Ge1 Ho1 In 56.49(5) 3_655 .
Ge3 Ho1 In 137.29(3) 7_556 .
Co Ho1 In 92.20(5) . .
Co Ho1 In 154.62(7) 1_556 .
Ge1 Ho1 In 107.15(5) 1_556 .
Ge1 Ho1 In 55.60(5) . .
Ge2 Ho1 In 92.41(5) . .
Ge2 Ho1 In 154.35(6) 1_556 .
In Ho1 In 78.10(3) 1_556 .
Ge1 Ho1 Ho1 113.17(5) 3_656 7_566
Ge1 Ho1 Ho1 113.17(5) 3_655 7_566
Ge3 Ho1 Ho1 153.88(7) 7_556 7_566
Co Ho1 Ho1 135.43(5) . 7_566
Co Ho1 Ho1 135.43(5) 1_556 7_566
Ge1 Ho1 Ho1 51.32(5) 1_556 7_566
Ge1 Ho1 Ho1 51.32(5) . 7_566
Ge2 Ho1 Ho1 98.15(6) . 7_566
Ge2 Ho1 Ho1 98.15(6) 1_556 7_566
In Ho1 Ho1 56.693(9) 1_556 7_566
In Ho1 Ho1 56.693(9) . 7_566
Ge3 Ho2 Ge3 88.27(8) 3_554 3
Ge3 Ho2 Ge3 180.0 3_554 7_556
Ge3 Ho2 Ge3 91.73(8) 3 7_556
Ge3 Ho2 Ge3 91.73(8) 3_554 7
Ge3 Ho2 Ge3 180.00(11) 3 7
Ge3 Ho2 Ge3 88.27(8) 7_556 7
Ge3 Ho2 Ge3 119.01(4) 3_554 .
Ge3 Ho2 Ge3 60.99(4) 3 .
Ge3 Ho2 Ge3 60.99(4) 7_556 .
Ge3 Ho2 Ge3 119.01(4) 7 .
Ge3 Ho2 Ge3 60.99(4) 3_554 1_554
Ge3 Ho2 Ge3 119.01(4) 3 1_554
Ge3 Ho2 Ge3 119.01(4) 7_556 1_554
Ge3 Ho2 Ge3 60.99(4) 7 1_554
Ge3 Ho2 Ge3 88.27(8) . 1_554
Ge3 Ho2 Ge3 60.99(4) 3_554 5
Ge3 Ho2 Ge3 119.01(4) 3 5
Ge3 Ho2 Ge3 119.01(4) 7_556 5
Ge3 Ho2 Ge3 60.99(4) 7 5
Ge3 Ho2 Ge3 180.0 . 5
Ge3 Ho2 Ge3 91.73(8) 1_554 5
Ge3 Ho2 Ge3 119.01(4) 3_554 5_556
Ge3 Ho2 Ge3 60.99(4) 3 5_556
Ge3 Ho2 Ge3 60.99(4) 7_556 5_556
Ge3 Ho2 Ge3 119.01(4) 7 5_556
Ge3 Ho2 Ge3 91.73(8) . 5_556
Ge3 Ho2 Ge3 180.0 1_554 5_556
Ge3 Ho2 Ge3 88.27(8) 5 5_556
Ge3 Ho2 Co 44.28(4) 3_554 5
Ge3 Ho2 Co 44.28(4) 3 5
Ge3 Ho2 Co 135.72(4) 7_556 5
Ge3 Ho2 Co 135.72(4) 7 5
Ge3 Ho2 Co 92.91(7) . 5
Ge3 Ho2 Co 92.91(7) 1_554 5
Ge3 Ho2 Co 87.09(7) 5 5
Ge3 Ho2 Co 87.09(7) 5_556 5
Ge3 Ho2 Co 135.72(4) 3_554 .
Ge3 Ho2 Co 135.72(4) 3 .
Ge3 Ho2 Co 44.28(4) 7_556 .
Ge3 Ho2 Co 44.28(4) 7 .
Ge3 Ho2 Co 87.09(7) . .
Ge3 Ho2 Co 87.09(7) 1_554 .
Ge3 Ho2 Co 92.91(7) 5 .
Ge3 Ho2 Co 92.91(7) 5_556 .
Co Ho2 Co 180.00(11) 5 .
Ge3 Ho2 Co 92.91(7) 3_554 7
Ge3 Ho2 Co 92.91(7) 3 7
Ge3 Ho2 Co 87.09(7) 7_556 7
Ge3 Ho2 Co 87.09(7) 7 7
Ge3 Ho2 Co 135.72(4) . 7
Ge3 Ho2 Co 135.72(4) 1_554 7
Ge3 Ho2 Co 44.28(4) 5 7
Ge3 Ho2 Co 44.28(4) 5_556 7
Co Ho2 Co 90.0 5 7
Co Ho2 Co 90.0 . 7
Ge3 Ho2 Co 87.09(7) 3_554 3
Ge3 Ho2 Co 87.09(7) 3 3
Ge3 Ho2 Co 92.91(7) 7_556 3
Ge3 Ho2 Co 92.91(7) 7 3
Ge3 Ho2 Co 44.28(4) . 3
Ge3 Ho2 Co 44.28(4) 1_554 3
Ge3 Ho2 Co 135.72(4) 5 3
Ge3 Ho2 Co 135.72(4) 5_556 3
Co Ho2 Co 90.0 5 3
Co Ho2 Co 90.0 . 3
Co Ho2 Co 180.0 7 3
Ge1 Ho3 Ge1 93.76(7) . 5_565
Ge1 Ho3 Ge1 180.0 . 5_566
Ge1 Ho3 Ge1 86.24(7) 5_565 5_566
Ge1 Ho3 Ge1 86.24(7) . 1_556
Ge1 Ho3 Ge1 180.0 5_565 1_556
Ge1 Ho3 Ge1 93.76(7) 5_566 1_556
Ge1 Ho3 Ge3 79.09(6) . 5_566
Ge1 Ho3 Ge3 100.91(6) 5_565 5_566
Ge1 Ho3 Ge3 100.91(6) 5_566 5_566
Ge1 Ho3 Ge3 79.09(6) 1_556 5_566
Ge1 Ho3 Ge3 100.91(6) . .
Ge1 Ho3 Ge3 79.09(6) 5_565 .
Ge1 Ho3 Ge3 79.09(6) 5_566 .
Ge1 Ho3 Ge3 100.91(6) 1_556 .
Ge3 Ho3 Ge3 180.0 5_566 .
Ge1 Ho3 Ge2 132.38(7) . 5_566
Ge1 Ho3 Ge2 101.33(6) 5_565 5_566
Ge1 Ho3 Ge2 47.62(7) 5_566 5_566
Ge1 Ho3 Ge2 78.67(6) 1_556 5_566
Ge3 Ho3 Ge2 53.88(6) 5_566 5_566
Ge3 Ho3 Ge2 126.12(6) . 5_566
Ge1 Ho3 Ge2 78.67(6) . 5_565
Ge1 Ho3 Ge2 47.62(7) 5_565 5_565
Ge1 Ho3 Ge2 101.33(6) 5_566 5_565
Ge1 Ho3 Ge2 132.38(7) 1_556 5_565
Ge3 Ho3 Ge2 53.88(6) 5_566 5_565
Ge3 Ho3 Ge2 126.12(6) . 5_565
Ge2 Ho3 Ge2 79.10(7) 5_566 5_565
Ge1 Ho3 Ge2 101.33(6) . 1_556
Ge1 Ho3 Ge2 132.38(7) 5_565 1_556
Ge1 Ho3 Ge2 78.67(6) 5_566 1_556
Ge1 Ho3 Ge2 47.62(7) 1_556 1_556
Ge3 Ho3 Ge2 126.12(6) 5_566 1_556
Ge3 Ho3 Ge2 53.88(6) . 1_556
Ge2 Ho3 Ge2 100.90(7) 5_566 1_556
Ge2 Ho3 Ge2 180.0 5_565 1_556
Ge1 Ho3 Ge2 47.62(7) . .
Ge1 Ho3 Ge2 78.67(6) 5_565 .
Ge1 Ho3 Ge2 132.38(7) 5_566 .
Ge1 Ho3 Ge2 101.33(6) 1_556 .
Ge3 Ho3 Ge2 126.12(6) 5_566 .
Ge3 Ho3 Ge2 53.88(6) . .
Ge2 Ho3 Ge2 180.0 5_566 .
Ge2 Ho3 Ge2 100.90(7) 5_565 .
Ge2 Ho3 Ge2 79.10(7) 1_556 .
Ge1 Ho3 Co 97.79(6) . 7_566
Ge1 Ho3 Co 136.25(7) 5_565 7_566
Ge1 Ho3 Co 82.21(6) 5_566 7_566
Ge1 Ho3 Co 43.75(7) 1_556 7_566
Ge3 Ho3 Co 41.57(4) 5_566 7_566
Ge3 Ho3 Co 138.43(4) . 7_566
Ge2 Ho3 Co 42.80(7) 5_566 7_566
Ge2 Ho3 Co 93.76(6) 5_565 7_566
Ge2 Ho3 Co 86.24(6) 1_556 7_566
Ge2 Ho3 Co 137.20(7) . 7_566
Ge1 Ho3 Co 43.75(7) . 7_565
Ge1 Ho3 Co 82.21(6) 5_565 7_565
Ge1 Ho3 Co 136.25(7) 5_566 7_565
Ge1 Ho3 Co 97.79(6) 1_556 7_565
Ge3 Ho3 Co 41.57(4) 5_566 7_565
Ge3 Ho3 Co 138.43(4) . 7_565
Ge2 Ho3 Co 93.76(6) 5_566 7_565
Ge2 Ho3 Co 42.80(7) 5_565 7_565
Ge2 Ho3 Co 137.20(7) 1_556 7_565
Ge2 Ho3 Co 86.24(6) . 7_565
Co Ho3 Co 77.75(7) 7_566 7_565
Co Ge1 Ge2 131.27(15) 7_565 .
Co Ge1 Ho1 68.53(7) 7_565 7_566
Ge2 Ge1 Ho1 134.03(4) . 7_566
Co Ge1 Ho1 68.53(7) 7_565 7_565
Ge2 Ge1 Ho1 134.03(4) . 7_565
Ho1 Ge1 Ho1 90.21(8) 7_566 7_565
Co Ge1 In 116.67(12) 7_565 .
Ge2 Ge1 In 112.06(11) . .
Ho1 Ge1 In 67.97(5) 7_566 .
Ho1 Ge1 In 67.97(5) 7_565 .
Co Ge1 Ho3 74.19(8) 7_565 .
Ge2 Ge1 Ho3 70.78(7) . .
Ho1 Ge1 Ho3 79.91(4) 7_566 .
Ho1 Ge1 Ho3 142.48(9) 7_565 .
In Ge1 Ho3 136.67(4) . .
Co Ge1 Ho3 74.19(8) 7_565 1_554
Ge2 Ge1 Ho3 70.78(7) . 1_554
Ho1 Ge1 Ho3 142.48(9) 7_566 1_554
Ho1 Ge1 Ho3 79.91(4) 7_565 1_554
In Ge1 Ho3 136.67(4) . 1_554
Ho3 Ge1 Ho3 86.24(7) . 1_554
Co Ge1 Ho1 136.59(4) 7_565 1_554
Ge2 Ge1 Ho1 65.26(7) . 1_554
Ho1 Ge1 Ho1 134.47(10) 7_566 1_554
Ho1 Ge1 Ho1 74.56(5) 7_565 1_554
In Ge1 Ho1 66.53(5) . 1_554
Ho3 Ge1 Ho1 135.98(9) . 1_554
Ho3 Ge1 Ho1 77.65(4) 1_554 1_554
Co Ge1 Ho1 136.59(4) 7_565 .
Ge2 Ge1 Ho1 65.26(7) . .
Ho1 Ge1 Ho1 74.56(5) 7_566 .
Ho1 Ge1 Ho1 134.47(10) 7_565 .
In Ge1 Ho1 66.53(5) . .
Ho3 Ge1 Ho1 77.65(4) . .
Ho3 Ge1 Ho1 135.98(9) 1_554 .
Ho1 Ge1 Ho1 86.06(7) 1_554 .
Co Ge2 Co 134.09(18) 3 .
Co Ge2 Ge1 115.12(14) 3 .
Co Ge2 Ge1 110.79(14) . .
Co Ge2 Ge3 50.29(7) 3 1_554
Co Ge2 Ge3 103.07(11) . 1_554
Ge1 Ge2 Ge3 123.14(9) . 1_554
Co Ge2 Ge3 50.29(7) 3 .
Co Ge2 Ge3 103.07(11) . .
Ge1 Ge2 Ge3 123.14(9) . .
Ge3 Ge2 Ge3 89.92(12) 1_554 .
Co Ge2 Ho1 136.09(5) 3 .
Co Ge2 Ho1 65.73(8) . .
Ge1 Ge2 Ho1 65.19(7) . .
Ge3 Ge2 Ho1 168.65(12) 1_554 .
Ge3 Ge2 Ho1 90.95(5) . .
Co Ge2 Ho1 136.09(5) 3 1_554
Co Ge2 Ho1 65.73(8) . 1_554
Ge1 Ge2 Ho1 65.19(7) . 1_554
Ge3 Ge2 Ho1 90.95(5) 1_554 1_554
Ge3 Ge2 Ho1 168.65(12) . 1_554
Ho1 Ge2 Ho1 86.00(8) . 1_554
Co Ge2 Ho2 67.31(10) 3 .
Co Ge2 Ho2 66.78(10) . .
Ge1 Ge2 Ho2 177.57(13) . .
Ge3 Ge2 Ho2 58.19(7) 1_554 .
Ge3 Ge2 Ho2 58.19(7) . .
Ho1 Ge2 Ho2 113.20(7) . .
Ho1 Ge2 Ho2 113.20(7) 1_554 .
Co Ge2 Ho3 69.66(8) 3 .
Co Ge2 Ho3 137.41(6) . .
Ge1 Ge2 Ho3 61.60(6) . .
Ge3 Ge2 Ho3 115.92(10) 1_554 .
Ge3 Ge2 Ho3 62.44(6) . .
Ho1 Ge2 Ho3 74.32(4) . .
Ho1 Ge2 Ho3 126.75(10) 1_554 .
Ho2 Ge2 Ho3 120.06(7) . .
Co Ge2 Ho3 69.66(8) 3 1_554
Co Ge2 Ho3 137.41(6) . 1_554
Ge1 Ge2 Ho3 61.60(6) . 1_554
Ge3 Ge2 Ho3 62.44(6) 1_554 1_554
Ge3 Ge2 Ho3 115.92(10) . 1_554
Ho1 Ge2 Ho3 126.75(10) . 1_554
Ho1 Ge2 Ho3 74.32(4) 1_554 1_554
Ho2 Ge2 Ho3 120.05(7) . 1_554
Ho3 Ge2 Ho3 79.10(7) . 1_554
Co Ge3 Co 127.05(18) 3_556 3
Co Ge3 Ge2 52.67(10) 3_556 1_556
Co Ge3 Ge2 131.19(16) 3 1_556
Co Ge3 Ge2 131.19(16) 3_556 .
Co Ge3 Ge2 52.67(10) 3 .
Ge2 Ge3 Ge2 89.92(12) 1_556 .
Co Ge3 Ho2 71.89(8) 3_556 1_556
Co Ge3 Ho2 159.35(13) 3 1_556
Ge2 Ge3 Ho2 64.94(6) 1_556 1_556
Ge2 Ge3 Ho2 124.09(11) . 1_556
Co Ge3 Ho2 159.35(13) 3_556 .
Co Ge3 Ho2 71.89(8) 3 .
Ge2 Ge3 Ho2 124.09(11) 1_556 .
Ge2 Ge3 Ho2 64.94(6) . .
Ho2 Ge3 Ho2 88.27(8) 1_556 .
Co Ge3 Ho1 67.89(10) 3_556 3
Co Ge3 Ho1 67.89(10) 3 3
Ge2 Ge3 Ho1 115.29(8) 1_556 3
Ge2 Ge3 Ho1 115.29(8) . 3
Ho2 Ge3 Ho1 120.57(8) 1_556 3
Ho2 Ge3 Ho1 120.57(8) . 3
Co Ge3 Ho3 71.14(10) 3_556 .
Co Ge3 Ho3 71.14(10) 3 .
Ge2 Ge3 Ho3 63.68(8) 1_556 .
Ge2 Ge3 Ho3 63.68(8) . .
Ho2 Ge3 Ho3 127.94(7) 1_556 .
Ho2 Ge3 Ho3 127.94(7) . .
Ho1 Ge3 Ho3 75.93(6) 3 .
Ge3 Co Ge3 127.05(18) 7 7_556
Ge3 Co Ge1 116.29(9) 7 3_655
Ge3 Co Ge1 116.29(9) 7_556 3_655
Ge3 Co Ge2 77.04(11) 7 7
Ge3 Co Ge2 77.04(11) 7_556 7
Ge1 Co Ge2 113.61(16) 3_655 7
Ge3 Co Ge2 83.85(12) 7 .
Ge3 Co Ge2 83.85(12) 7_556 .
Ge1 Co Ge2 110.48(15) 3_655 .
Ge2 Co Ge2 135.91(18) 7 .
Ge3 Co Ho1 146.68(15) 7 .
Ge3 Co Ho1 66.82(8) 7_556 .
Ge1 Co Ho1 64.43(8) 3_655 .
Ge2 Co Ho1 135.15(6) 7 .
Ge2 Co Ho1 66.60(8) . .
Ge3 Co Ho1 66.82(8) 7 1_554
Ge3 Co Ho1 146.68(15) 7_556 1_554
Ge1 Co Ho1 64.43(8) 3_655 1_554
Ge2 Co Ho1 135.15(6) 7 1_554
Ge2 Co Ho1 66.60(8) . 1_554
Ho1 Co Ho1 86.73(9) . 1_554
Ge3 Co Ho2 63.83(9) 7 .
Ge3 Co Ho2 63.83(9) 7_556 .
Ge1 Co Ho2 178.16(15) 3_655 .
Ge2 Co Ho2 68.23(10) 7 .
Ge2 Co Ho2 67.68(10) . .
Ho1 Co Ho2 114.37(8) . .
Ho1 Co Ho2 114.37(8) 1_554 .
Ge3 Co Ho3 137.52(14) 7 3_655
Ge3 Co Ho3 67.29(9) 7_556 3_655
Ge1 Co Ho3 62.06(7) 3_655 3_655
Ge2 Co Ho3 67.54(8) 7 3_655
Ge2 Co Ho3 138.28(6) . 3_655
Ho1 Co Ho3 74.37(5) . 3_655
Ho1 Co Ho3 126.34(10) 1_554 3_655
Ho2 Co Ho3 119.22(8) . 3_655
Ge3 Co Ho3 67.29(9) 7 3_654
Ge3 Co Ho3 137.52(14) 7_556 3_654
Ge1 Co Ho3 62.06(7) 3_655 3_654
Ge2 Co Ho3 67.54(8) 7 3_654
Ge2 Co Ho3 138.28(6) . 3_654
Ho1 Co Ho3 126.34(10) . 3_654
Ho1 Co Ho3 74.37(5) 1_554 3_654
Ho2 Co Ho3 119.22(8) . 3_654
Ho3 Co Ho3 77.75(7) 3_655 3_654
Ge1 In Ge1 180.0 5_665 .
Ge1 In Ge1 90.0 5_665 3_655
Ge1 In Ge1 90.0 . 3_655
Ge1 In Ge1 90.0 5_665 7_565
Ge1 In Ge1 90.0 . 7_565
Ge1 In Ge1 180.0 3_655 7_565
Ge1 In Ho1 122.13(4) 5_665 1_554
Ge1 In Ho1 57.87(4) . 1_554
Ge1 In Ho1 55.53(4) 3_655 1_554
Ge1 In Ho1 124.47(4) 7_565 1_554
Ge1 In Ho1 57.87(4) 5_665 5_666
Ge1 In Ho1 122.13(4) . 5_666
Ge1 In Ho1 124.47(4) 3_655 5_666
Ge1 In Ho1 55.53(4) 7_565 5_666
Ho1 In Ho1 180.0 1_554 5_666
Ge1 In Ho1 57.87(4) 5_665 5_665
Ge1 In Ho1 122.13(4) . 5_665
Ge1 In Ho1 124.47(4) 3_655 5_665
Ge1 In Ho1 55.53(4) 7_565 5_665
Ho1 In Ho1 101.90(3) 1_554 5_665
Ho1 In Ho1 78.10(3) 5_666 5_665
Ge1 In Ho1 122.13(4) 5_665 .
Ge1 In Ho1 57.87(4) . .
Ge1 In Ho1 55.53(4) 3_655 .
Ge1 In Ho1 124.47(4) 7_565 .
Ho1 In Ho1 78.10(3) 1_554 .
Ho1 In Ho1 101.90(3) 5_666 .
Ho1 In Ho1 180.00(3) 5_665 .
Ge1 In Ho1 124.47(4) 5_665 7_565
Ge1 In Ho1 55.53(4) . 7_565
Ge1 In Ho1 122.13(4) 3_655 7_565
Ge1 In Ho1 57.87(4) 7_565 7_565
Ho1 In Ho1 66.613(18) 1_554 7_565
Ho1 In Ho1 113.387(18) 5_666 7_565
Ho1 In Ho1 66.613(18) 5_665 7_565
Ho1 In Ho1 113.387(19) . 7_565
Ge1 In Ho1 124.47(4) 5_665 7_566
Ge1 In Ho1 55.53(4) . 7_566
Ge1 In Ho1 122.13(4) 3_655 7_566
Ge1 In Ho1 57.87(4) 7_565 7_566
Ho1 In Ho1 113.387(19) 1_554 7_566
Ho1 In Ho1 66.613(18) 5_666 7_566
Ho1 In Ho1 113.387(18) 5_665 7_566
Ho1 In Ho1 66.614(18) . 7_566
Ho1 In Ho1 78.10(3) 7_565 7_566
Ge1 In Ho1 55.53(4) 5_665 3_655
Ge1 In Ho1 124.47(4) . 3_655
Ge1 In Ho1 57.87(4) 3_655 3_655
Ge1 In Ho1 122.13(4) 7_565 3_655
Ho1 In Ho1 113.387(18) 1_554 3_655
Ho1 In Ho1 66.613(18) 5_666 3_655
Ho1 In Ho1 113.387(18) 5_665 3_655
Ho1 In Ho1 66.614(18) . 3_655
Ho1 In Ho1 180.0 7_565 3_655
Ho1 In Ho1 101.90(3) 7_566 3_655
Ge1 In Ho1 55.53(4) 5_665 3_654
Ge1 In Ho1 124.47(4) . 3_654
Ge1 In Ho1 57.87(4) 3_655 3_654
Ge1 In Ho1 122.13(4) 7_565 3_654
Ho1 In Ho1 66.613(18) 1_554 3_654
Ho1 In Ho1 113.387(18) 5_666 3_654
Ho1 In Ho1 66.613(18) 5_665 3_654
Ho1 In Ho1 113.387(18) . 3_654
Ho1 In Ho1 101.90(3) 7_565 3_654
Ho1 In Ho1 180.0 7_566 3_654
Ho1 In Ho1 78.10(3) 3_655 3_654

loop_
_geom_bond_atom_site_label_1
_geom_bond_atom_site_label_2
_geom_bond_distance
_geom_bond_site_symmetry_2
Ho1 Ge1 2.932(2) 3_656
Ho1 Ge1 2.932(2) 3_655
Ho1 Ge3 3.001(3) 7_556
Ho1 Co 3.025(2) .
Ho1 Co 3.025(2) 1_556
Ho1 Ge1 3.043(2) 1_556
Ho1 Ge1 3.043(2) .
Ho1 Ge2 3.045(2) .
Ho1 Ge2 3.045(2) 1_556
Ho1 In 3.2965(11) 1_556
Ho1 In 3.2965(11) .
Ho1 Ho1 3.6204(18) 7_566
Ho2 Ge3 2.983(2) 3_554
Ho2 Ge3 2.983(2) 3
Ho2 Ge3 2.983(2) 7_556
Ho2 Ge3 2.983(2) 7
Ho2 Ge3 2.983(2) .
Ho2 Ge3 2.983(2) 1_554
Ho2 Ge3 2.983(2) 5
Ho2 Ge3 2.983(2) 5_556
Ho2 Co 3.158(3) 5
Ho2 Co 3.158(3) .
Ho2 Co 3.158(3) 7
Ho2 Co 3.159(3) 3
Ho3 Ge1 3.039(2) .
Ho3 Ge1 3.039(2) 5_565
Ho3 Ge1 3.039(2) 5_566
Ho3 Ge1 3.039(2) 1_556
Ho3 Ge3 3.226(3) 5_566
Ho3 Ge3 3.226(3) .
Ho3 Ge2 3.262(2) 5_566
Ho3 Ge2 3.262(2) 5_565
Ho3 Ge2 3.262(2) 1_556
Ho3 Ge2 3.262(2) .
Ho3 Co 3.309(3) 7_566
Ho3 Co 3.309(3) 7_565
Ge1 Co 2.378(4) 7_565
Ge1 Ge2 2.552(4) .
Ge1 Ho1 2.932(2) 7_566
Ge1 Ho1 2.932(2) 7_565
Ge1 In 2.965(3) .
Ge1 Ho3 3.039(2) 1_554
Ge1 Ho1 3.043(2) 1_554
Ge2 Co 2.398(4) 3
Ge2 Co 2.453(4) .
Ge2 Ge3 2.939(3) 1_554
Ge2 Ge3 2.939(3) .
Ge2 Ho1 3.045(2) 1_554
Ge2 Ho3 3.262(2) 1_554
Ge3 Co 2.3203(19) 3_556
Ge3 Co 2.3203(19) 3
Ge3 Ge2 2.939(3) 1_556
Ge3 Ho2 2.983(2) 1_556
Ge3 Ho1 3.001(3) 3
Co Ge3 2.3202(19) 7
Co Ge3 2.3202(19) 7_556
Co Ge1 2.378(4) 3_655
Co Ge2 2.398(4) 7
Co Ho1 3.025(2) 1_554
Co Ho3 3.309(3) 3_655
Co Ho3 3.309(3) 3_654
In Ge1 2.965(3) 5_665
In Ge1 2.965(3) 3_655
In Ge1 2.965(3) 7_565
In Ho1 3.2965(11) 1_554
In Ho1 3.2965(11) 5_666
In Ho1 3.2965(11) 5_665
In Ho1 3.2965(11) 7_565
In Ho1 3.2965(11) 7_566
In Ho1 3.2965(11) 3_655
In Ho1 3.2965(11) 3_654
